data_7245278
loop_
_publ_author_name
'SCHLIMPEN, Fabian'
'AST, Tun'
'Benneteau, Valerie'
'Pale, Patrick'
'Chassaing, Stefan'

_publ_section_title
;
 From A3/KA2 to AYA/KYA Multicomponent Coupling Reactions with Terminal
 Ynamides as Alkyne Surrogates - A Direct, Green Route to
 \g-Amino-Ynamides
;
_journal_name_full 'Green Chemistry'
_journal_paper_doi 10.1039/D2GC00966H
_journal_year 2022
_chemical_absolute_configuration ad
_chemical_formula_moiety 'C28 H30 N2 O3 S'
_chemical_formula_sum 'C28 H30 N2 O3 S'
_chemical_formula_weight 474.60
_space_group_crystal_system orthorhombic
_space_group_IT_number 19
_space_group_name_Hall 'P 2ac 2ab'
_space_group_name_H-M_alt 'P 21 21 21'
_atom_sites_solution_hydrogens geom
_audit_creation_method SHELXL-2018/3
_audit_update_record
;
2022-03-02 deposited with the CCDC.	2022-08-02 downloaded from the CCDC.
;
_cell_angle_alpha 90
_cell_angle_beta 90
_cell_angle_gamma 90
_cell_formula_units_Z 8
_cell_length_a 10.6469(3)
_cell_length_b 15.8266(4)
_cell_length_c 28.9384(7)
_cell_measurement_reflns_used 9724
_cell_measurement_temperature 120(2)
_cell_measurement_theta_max 66.15
_cell_measurement_theta_min 3.19
_cell_volume 4876.2(2)
_computing_cell_refinement 'Bruker SAINT'
_computing_data_collection 'Bruker APEX2'
_computing_data_reduction 'Bruker SAINT'
_computing_molecular_graphics 'Bruker SHELXTL'
_computing_publication_material 'Bruker SHELXTL'
_computing_structure_refinement 'SHELXL-2018/3 (Sheldrick, 2018)'
_computing_structure_solution 'SHELXT 2014/5 (Sheldrick, 2014)'
_diffrn_ambient_temperature 120(2)
_diffrn_measured_fraction_theta_full 0.998
_diffrn_measured_fraction_theta_max 0.998
_diffrn_measurement_device_type 'Bruker PHOTON-III CPAD'
_diffrn_measurement_method '\f and \w shuterless scans'
_diffrn_radiation_type CuK\a
_diffrn_radiation_wavelength 1.54178
_diffrn_reflns_av_R_equivalents 0.0496
_diffrn_reflns_av_unetI/netI 0.0289
_diffrn_reflns_Laue_measured_fraction_full 0.998
_diffrn_reflns_Laue_measured_fraction_max 0.998
_diffrn_reflns_limit_h_max 12
_diffrn_reflns_limit_h_min -12
_diffrn_reflns_limit_k_max 18
_diffrn_reflns_limit_k_min -18
_diffrn_reflns_limit_l_max 34
_diffrn_reflns_limit_l_min -34
_diffrn_reflns_number 52110
_diffrn_reflns_point_group_measured_fraction_full 0.997
_diffrn_reflns_point_group_measured_fraction_max 0.997
_diffrn_reflns_theta_full 66.565
_diffrn_reflns_theta_max 66.565
_diffrn_reflns_theta_min 3.054
_diffrn_source 'Cu-ImuS 3.0 microfocus tube'
_exptl_absorpt_coefficient_mu 1.438
_exptl_absorpt_correction_T_max 0.7528
_exptl_absorpt_correction_T_min 0.6327
_exptl_absorpt_correction_type multi-scan
_exptl_absorpt_process_details sadabs
_exptl_crystal_colour colorless
_exptl_crystal_density_diffrn 1.293
_exptl_crystal_density_meas ?
_exptl_crystal_description prism
_exptl_crystal_F_000 2016
_exptl_crystal_recrystallization_method 'Re-crystallisation from solvent: diethyl ether'
_exptl_crystal_size_max 0.200
_exptl_crystal_size_mid 0.200
_exptl_crystal_size_min 0.100
_refine_diff_density_max 0.298
_refine_diff_density_min -0.306
_refine_diff_density_rms 0.039
_refine_ls_abs_structure_details
;
 Flack x determined using 3442 quotients [(I+)-(I-)]/[(I+)+(I-)]
 (Parsons, Flack and Wagner, Acta Cryst. B69 (2013) 249-259).
;
_refine_ls_abs_structure_Flack 0.009(6)
_refine_ls_extinction_method none
_refine_ls_goodness_of_fit_ref 1.043
_refine_ls_hydrogen_treatment constr
_refine_ls_matrix_type full
_refine_ls_number_parameters 617
_refine_ls_number_reflns 8605
_refine_ls_number_restraints 0
_refine_ls_restrained_S_all 1.043
_refine_ls_R_factor_all 0.0356
_refine_ls_R_factor_gt 0.0327
_refine_ls_shift/su_max 0.001
_refine_ls_shift/su_mean 0.000
_refine_ls_structure_factor_coef Fsqd
_refine_ls_weighting_details 'w=1/[\s^2^(Fo^2^)+(0.0504P)^2^+1.3595P] where P=(Fo^2^+2Fc^2^)/3'
_refine_ls_weighting_scheme calc
_refine_ls_wR_factor_gt 0.0886
_refine_ls_wR_factor_ref 0.0907
_reflns_Friedel_coverage 0.789
_reflns_Friedel_fraction_full 0.996
_reflns_Friedel_fraction_max 0.996
_reflns_number_gt 8115
_reflns_number_total 8605
_reflns_threshold_expression 'I > 2\s(I)'
_cod_data_source_file d2gc00966h2.cif
_cod_data_source_block ea_b
_cod_depositor_comments
;
The following automatic conversions were performed:

data item '_exptl_crystal_density_meas' value 'none' was changed to
'?' -- the value is perceived as not measured.

Automatic conversion script
Id: cif_fix_values 7556 2019-12-06 15:28:31Z antanas 
;
_cod_database_code 7245278
_shelx_shelxl_version_number 2018/3
_shelx_space_group_comment
;
The symmetry employed for this shelxl refinement is uniquely defined
by the following loop, which should always be used as a source of
symmetry information in preference to the above space-group names.
They are only intended as comments.
;
_shelx_estimated_absorpt_t_min 0.762
_shelx_estimated_absorpt_t_max 0.870

loop_
_space_group_symop_operation_xyz
'x, y, z'
'-x+1/2, -y, z+1/2'
'-x, y+1/2, -z+1/2'
'x+1/2, -y+1/2, -z'

loop_
_atom_site_label
_atom_site_type_symbol
_atom_site_fract_x
_atom_site_fract_y
_atom_site_fract_z
_atom_site_U_iso_or_equiv
_atom_site_adp_type
_atom_site_occupancy
_atom_site_site_symmetry_order
_atom_site_calc_flag
_atom_site_refinement_flags_posn
_atom_site_refinement_flags_adp
_atom_site_refinement_flags_occupancy
_atom_site_disorder_assembly
_atom_site_disorder_group
N1 N 0.0721(2) 0.95467(14) 0.33391(7) 0.0209(5) Uani 1 1 d . . . . .
C1 C 0.1048(3) 0.88946(16) 0.36238(9) 0.0220(6) Uani 1 1 d . . . . .
C2 C 0.1392(2) 0.83507(16) 0.38791(9) 0.0232(5) Uani 1 1 d . . . . .
C3 C 0.1843(2) 0.76751(16) 0.41872(9) 0.0227(5) Uani 1 1 d . . . . .
H3 H 0.277444 0.764009 0.414804 0.027 Uiso 1 1 calc R U . . .
N2 N 0.1324(2) 0.68344(14) 0.40711(8) 0.0267(5) Uani 1 1 d . . . . .
C4 C 0.1700(4) 0.6509(2) 0.36127(11) 0.0480(10) Uani 1 1 d . . . . .
H4 H 0.176658 0.698428 0.338603 0.058 Uiso 1 1 calc R U . . .
C5 C 0.0610(5) 0.5913(3) 0.34782(14) 0.0694(14) Uani 1 1 d . . . . .
H5A H 0.022393 0.609774 0.318373 0.083 Uiso 1 1 calc R U . . .
H5B H 0.091997 0.532775 0.344047 0.083 Uiso 1 1 calc R U . . .
C6 C -0.0346(4) 0.5959(2) 0.38704(14) 0.0567(11) Uani 1 1 d . . . . .
H6A H -0.121645 0.594578 0.374996 0.068 Uiso 1 1 calc R U . . .
H6B H -0.023066 0.548829 0.409138 0.068 Uiso 1 1 calc R U . . .
C7 C -0.0058(3) 0.67955(19) 0.40926(11) 0.0351(7) Uani 1 1 d . . . . .
H7A H -0.044380 0.726725 0.391864 0.042 Uiso 1 1 calc R U . . .
H7B H -0.035812 0.681161 0.441628 0.042 Uiso 1 1 calc R U . . .
C8 C 0.2956(5) 0.6075(3) 0.36658(12) 0.0581(12) Uani 1 1 d . . . . .
H8A H 0.316598 0.577263 0.337643 0.070 Uiso 1 1 calc R U . . .
H8B H 0.361641 0.650290 0.372237 0.070 Uiso 1 1 calc R U . . .
O1 O 0.2929(3) 0.54916(16) 0.40389(8) 0.0580(7) Uani 1 1 d . . . . .
H1A H 0.245126 0.567460 0.424708 0.087 Uiso 1 1 calc R U . . .
C9 C 0.1589(2) 0.78579(17) 0.46964(9) 0.0220(5) Uani 1 1 d . . . . .
C10 C 0.2258(3) 0.74001(19) 0.50245(10) 0.0274(6) Uani 1 1 d . . . . .
H10 H 0.284447 0.698384 0.492748 0.033 Uiso 1 1 calc R U . . .
C11 C 0.2076(3) 0.7546(2) 0.54911(10) 0.0332(7) Uani 1 1 d . . . . .
H11 H 0.254058 0.723110 0.571216 0.040 Uiso 1 1 calc R U . . .
C12 C 0.1224(3) 0.8148(2) 0.56376(10) 0.0341(7) Uani 1 1 d . . . . .
H12 H 0.109889 0.824499 0.595824 0.041 Uiso 1 1 calc R U . . .
C13 C 0.0551(3) 0.8609(2) 0.53133(10) 0.0317(7) Uani 1 1 d . . . . .
H13 H -0.003470 0.902389 0.541215 0.038 Uiso 1 1 calc R U . . .
C14 C 0.0734(3) 0.84650(18) 0.48440(10) 0.0263(6) Uani 1 1 d . . . . .
H14 H 0.027242 0.878270 0.462321 0.032 Uiso 1 1 calc R U . . .
S1 S 0.12313(6) 0.94671(4) 0.27921(2) 0.01998(14) Uani 1 1 d . . . . .
O2 O 0.24419(17) 0.90861(12) 0.28136(6) 0.0266(4) Uani 1 1 d . . . . .
O3 O 0.10789(19) 1.02931(12) 0.25993(6) 0.0267(4) Uani 1 1 d . . . . .
C15 C 0.0190(2) 0.87758(16) 0.25083(9) 0.0184(5) Uani 1 1 d . . . . .
C16 C 0.0480(3) 0.79173(17) 0.24813(9) 0.0237(6) Uani 1 1 d . . . . .
H16 H 0.122135 0.770077 0.262026 0.028 Uiso 1 1 calc R U . . .
C17 C -0.0338(3) 0.73877(17) 0.22473(10) 0.0250(6) Uani 1 1 d . . . . .
H17 H -0.014856 0.680257 0.222449 0.030 Uiso 1 1 calc R U . . .
C18 C -0.1432(3) 0.76971(17) 0.20447(9) 0.0238(6) Uani 1 1 d . . . . .
C19 C -0.1711(3) 0.85533(17) 0.20835(9) 0.0222(5) Uani 1 1 d . . . . .
H19 H -0.245878 0.876887 0.194892 0.027 Uiso 1 1 calc R U . . .
C20 C -0.0905(2) 0.90964(16) 0.23175(8) 0.0209(5) Uani 1 1 d . . . . .
H20 H -0.110169 0.967946 0.234618 0.025 Uiso 1 1 calc R U . . .
C21 C -0.2297(3) 0.71155(19) 0.17802(10) 0.0307(7) Uani 1 1 d . . . . .
H21A H -0.198958 0.705255 0.146283 0.046 Uiso 1 1 calc R U . . .
H21B H -0.314547 0.735536 0.177514 0.046 Uiso 1 1 calc R U . . .
H21C H -0.231699 0.656118 0.193090 0.046 Uiso 1 1 calc R U . . .
C22 C -0.0548(3) 0.99383(18) 0.34020(10) 0.0254(6) Uani 1 1 d . . . . .
H22A H -0.120077 0.953968 0.329309 0.030 Uiso 1 1 calc R U . . .
H22B H -0.060525 1.045708 0.321205 0.030 Uiso 1 1 calc R U . . .
C23 C -0.0790(3) 1.01563(17) 0.38995(10) 0.0235(6) Uani 1 1 d . . . . .
C24 C -0.0159(3) 1.0806(2) 0.41166(12) 0.0358(7) Uani 1 1 d . . . . .
H24 H 0.045611 1.111897 0.395153 0.043 Uiso 1 1 calc R U . . .
C25 C -0.0414(3) 1.1005(2) 0.45730(12) 0.0446(9) Uani 1 1 d . . . . .
H25 H 0.004271 1.144419 0.472076 0.053 Uiso 1 1 calc R U . . .
C26 C -0.1327(3) 1.0569(2) 0.48155(10) 0.0374(7) Uani 1 1 d . . . . .
H26 H -0.149621 1.070442 0.512923 0.045 Uiso 1 1 calc R U . . .
C27 C -0.1986(3) 0.9939(2) 0.45968(12) 0.0383(8) Uani 1 1 d . . . . .
H27 H -0.262888 0.964485 0.475817 0.046 Uiso 1 1 calc R U . . .
C28 C -0.1720(3) 0.97301(19) 0.41445(11) 0.0316(6) Uani 1 1 d . . . . .
H28 H -0.217825 0.928978 0.399809 0.038 Uiso 1 1 calc R U . . .
N3 N 0.5702(2) 0.05202(15) 0.33543(8) 0.0239(5) Uani 1 1 d . . . . .
C29 C 0.5798(3) 0.12326(17) 0.36258(10) 0.0267(6) Uani 1 1 d . . . . .
C30 C 0.5819(3) 0.18249(17) 0.38830(10) 0.0281(6) Uani 1 1 d . . . . .
C31 C 0.5929(3) 0.25553(17) 0.42049(9) 0.0252(5) Uani 1 1 d . . . . .
H31 H 0.508159 0.282503 0.422329 0.030 Uiso 1 1 calc R U . . .
N4 N 0.6806(2) 0.32020(14) 0.40313(8) 0.0236(5) Uani 1 1 d . . . . .
C32 C 0.6318(3) 0.36880(18) 0.36375(10) 0.0292(6) Uani 1 1 d . . . . .
H32 H 0.594167 0.329146 0.340687 0.035 Uiso 1 1 calc R U . . .
C33 C 0.7501(3) 0.4096(2) 0.34297(12) 0.0448(8) Uani 1 1 d . . . . .
H33A H 0.754995 0.398546 0.309339 0.054 Uiso 1 1 calc R U . . .
H33B H 0.749859 0.471400 0.348126 0.054 Uiso 1 1 calc R U . . .
C34 C 0.8604(3) 0.3681(2) 0.36825(10) 0.0341(7) Uani 1 1 d . . . . .
H34A H 0.928553 0.353431 0.346418 0.041 Uiso 1 1 calc R U . . .
H34B H 0.894305 0.405985 0.392427 0.041 Uiso 1 1 calc R U . . .
C35 C 0.8040(3) 0.28963(18) 0.38937(10) 0.0300(6) Uani 1 1 d . . . . .
H35A H 0.797522 0.243285 0.366514 0.036 Uiso 1 1 calc R U . . .
H35B H 0.853207 0.270014 0.416335 0.036 Uiso 1 1 calc R U . . .
C36 C 0.5360(3) 0.4352(2) 0.37666(12) 0.0377(7) Uani 1 1 d . . . . .
H36A H 0.566047 0.466989 0.403974 0.045 Uiso 1 1 calc R U . . .
H36B H 0.526303 0.475605 0.350783 0.045 Uiso 1 1 calc R U . . .
O4 O 0.4161(2) 0.39726(15) 0.38694(10) 0.0478(6) Uani 1 1 d . . . . .
H4A H 0.364781 0.435091 0.394516 0.072 Uiso 1 1 calc R U . . .
C37 C 0.6264(3) 0.22544(17) 0.46931(9) 0.0260(6) Uani 1 1 d . . . . .
C38 C 0.5639(3) 0.15599(18) 0.48702(10) 0.0295(6) Uani 1 1 d . . . . .
H38 H 0.509087 0.124449 0.467708 0.035 Uiso 1 1 calc R U . . .
C39 C 0.5806(3) 0.1320(2) 0.53262(11) 0.0348(7) Uani 1 1 d . . . . .
H39 H 0.534936 0.085411 0.544729 0.042 Uiso 1 1 calc R U . . .
C40 C 0.6637(3) 0.1757(2) 0.56061(10) 0.0349(7) Uani 1 1 d . . . . .
H40 H 0.675601 0.159199 0.591865 0.042 Uiso 1 1 calc R U . . .
C41 C 0.7291(3) 0.24352(19) 0.54268(10) 0.0294(6) Uani 1 1 d . . . . .
H41 H 0.786668 0.273493 0.561686 0.035 Uiso 1 1 calc R U . . .
C42 C 0.7116(3) 0.26815(18) 0.49730(10) 0.0284(6) Uani 1 1 d . . . . .
H42 H 0.757965 0.314406 0.485177 0.034 Uiso 1 1 calc R U . . .
S2 S 0.62823(6) 0.06031(4) 0.28192(2) 0.02555(16) Uani 1 1 d . . . . .
O5 O 0.74705(19) 0.10139(14) 0.28617(8) 0.0360(5) Uani 1 1 d . . . . .
O6 O 0.6192(2) -0.02260(13) 0.26254(8) 0.0353(5) Uani 1 1 d . . . . .
C43 C 0.5268(3) 0.12766(17) 0.25141(9) 0.0212(5) Uani 1 1 d . . . . .
C44 C 0.5532(3) 0.21344(17) 0.24919(9) 0.0248(6) Uani 1 1 d . . . . .
H44 H 0.626719 0.235574 0.263324 0.030 Uiso 1 1 calc R U . . .
C45 C 0.4707(3) 0.26630(17) 0.22606(10) 0.0268(6) Uani 1 1 d . . . . .
H45 H 0.488322 0.325060 0.224351 0.032 Uiso 1 1 calc R U . . .
C46 C 0.3627(3) 0.23492(17) 0.20532(9) 0.0229(5) Uani 1 1 d . . . . .
C47 C 0.3377(3) 0.14865(17) 0.20844(9) 0.0249(6) Uani 1 1 d . . . . .
H47 H 0.263702 0.126545 0.194640 0.030 Uiso 1 1 calc R U . . .
C48 C 0.4188(3) 0.09470(17) 0.23132(9) 0.0235(6) Uani 1 1 d . . . . .
H48 H 0.401009 0.035997 0.233280 0.028 Uiso 1 1 calc R U . . .
C49 C 0.2735(3) 0.29289(19) 0.18036(9) 0.0301(7) Uani 1 1 d . . . . .
H49A H 0.296279 0.351757 0.186678 0.045 Uiso 1 1 calc R U . . .
H49B H 0.187582 0.282388 0.191111 0.045 Uiso 1 1 calc R U . . .
H49C H 0.278408 0.282264 0.147048 0.045 Uiso 1 1 calc R U . . .
C50 C 0.4480(3) 0.00569(17) 0.33991(10) 0.0266(6) Uani 1 1 d . . . . .
H50A H 0.451908 -0.047381 0.321853 0.032 Uiso 1 1 calc R U . . .
H50B H 0.379420 0.040824 0.327089 0.032 Uiso 1 1 calc R U . . .
C51 C 0.4201(3) -0.01461(17) 0.38989(10) 0.0247(6) Uani 1 1 d . . . . .
C52 C 0.3268(3) 0.02885(18) 0.41298(11) 0.0307(6) Uani 1 1 d . . . . .
H52 H 0.281994 0.072318 0.397454 0.037 Uiso 1 1 calc R U . . .
C53 C 0.2974(3) 0.00987(19) 0.45869(12) 0.0326(7) Uani 1 1 d . . . . .
H53 H 0.232676 0.039989 0.474186 0.039 Uiso 1 1 calc R U . . .
C54 C 0.3631(3) -0.0532(2) 0.48145(11) 0.0345(7) Uani 1 1 d . . . . .
H54 H 0.345158 -0.065795 0.512870 0.041 Uiso 1 1 calc R U . . .
C55 C 0.4548(3) -0.0977(2) 0.45804(12) 0.0408(8) Uani 1 1 d . . . . .
H55 H 0.498774 -0.141894 0.473290 0.049 Uiso 1 1 calc R U . . .
C56 C 0.4833(3) -0.0786(2) 0.41267(11) 0.0352(7) Uani 1 1 d . . . . .
H56 H 0.546679 -0.109568 0.396998 0.042 Uiso 1 1 calc R U . . .

loop_
_atom_site_aniso_label
_atom_site_aniso_U_11
_atom_site_aniso_U_22
_atom_site_aniso_U_33
_atom_site_aniso_U_23
_atom_site_aniso_U_13
_atom_site_aniso_U_12
N1 0.0250(11) 0.0185(11) 0.0192(10) -0.0003(9) -0.0037(9) 0.0021(9)
C1 0.0272(14) 0.0193(12) 0.0194(12) -0.0021(10) -0.0024(10) -0.0012(11)
C2 0.0249(14) 0.0230(13) 0.0218(12) -0.0007(11) -0.0006(11) 0.0001(10)
C3 0.0237(13) 0.0222(12) 0.0223(12) 0.0004(10) -0.0019(10) 0.0020(10)
N2 0.0376(13) 0.0191(11) 0.0235(11) -0.0018(9) -0.0040(10) 0.0083(10)
C4 0.091(3) 0.0315(17) 0.0212(14) -0.0029(13) -0.0046(16) 0.0236(18)
C5 0.118(4) 0.041(2) 0.049(2) -0.0200(18) -0.039(3) 0.012(2)
C6 0.084(3) 0.0327(18) 0.054(2) -0.0015(17) -0.030(2) -0.0099(19)
C7 0.0379(17) 0.0262(15) 0.0411(16) 0.0040(13) -0.0124(14) -0.0060(12)
C8 0.088(3) 0.049(2) 0.0374(18) 0.0047(16) 0.022(2) 0.038(2)
O1 0.083(2) 0.0495(15) 0.0410(12) 0.0078(11) 0.0141(13) 0.0401(14)
C9 0.0234(13) 0.0204(12) 0.0224(12) 0.0011(10) -0.0037(10) -0.0038(10)
C10 0.0278(15) 0.0271(14) 0.0273(13) 0.0045(12) -0.0040(11) 0.0010(12)
C11 0.0364(16) 0.0379(17) 0.0252(13) 0.0069(13) -0.0082(12) -0.0051(13)
C12 0.0400(16) 0.0404(16) 0.0219(13) -0.0026(12) -0.0002(13) -0.0081(14)
C13 0.0307(16) 0.0325(16) 0.0319(15) -0.0064(13) 0.0006(12) 0.0002(12)
C14 0.0266(14) 0.0263(14) 0.0259(13) -0.0011(11) -0.0047(11) 0.0017(11)
S1 0.0218(3) 0.0194(3) 0.0188(3) -0.0005(2) -0.0014(2) -0.0042(2)
O2 0.0206(9) 0.0334(10) 0.0259(9) -0.0039(8) -0.0016(8) -0.0030(8)
O3 0.0368(11) 0.0195(9) 0.0239(9) 0.0022(8) -0.0029(8) -0.0092(8)
C15 0.0223(13) 0.0167(12) 0.0162(12) -0.0008(10) -0.0007(10) -0.0046(10)
C16 0.0268(14) 0.0212(13) 0.0230(13) 0.0017(11) -0.0035(11) 0.0007(11)
C17 0.0324(14) 0.0165(12) 0.0261(13) -0.0002(11) 0.0009(11) -0.0012(11)
C18 0.0286(14) 0.0258(13) 0.0169(12) -0.0016(10) 0.0021(10) -0.0085(11)
C19 0.0213(13) 0.0270(14) 0.0183(12) 0.0006(11) -0.0013(10) -0.0014(11)
C20 0.0248(14) 0.0192(12) 0.0188(12) 0.0003(10) 0.0008(10) 0.0002(10)
C21 0.0362(16) 0.0322(16) 0.0237(13) -0.0053(12) -0.0013(12) -0.0123(13)
C22 0.0223(15) 0.0276(15) 0.0262(15) 0.0015(11) -0.0039(11) 0.0047(11)
C23 0.0202(13) 0.0219(13) 0.0285(14) -0.0018(12) -0.0020(11) 0.0053(11)
C24 0.0249(15) 0.0374(17) 0.0451(18) -0.0136(15) 0.0046(13) -0.0069(13)
C25 0.0288(16) 0.057(2) 0.0476(19) -0.0287(18) -0.0041(15) -0.0007(16)
C26 0.0333(16) 0.0506(19) 0.0282(15) -0.0106(14) -0.0015(13) 0.0169(16)
C27 0.0428(19) 0.0362(18) 0.0360(17) 0.0023(14) 0.0136(15) 0.0021(15)
C28 0.0326(16) 0.0257(14) 0.0365(16) -0.0011(13) 0.0016(13) -0.0062(12)
N3 0.0250(12) 0.0191(11) 0.0276(12) 0.0000(9) -0.0066(9) 0.0001(10)
C29 0.0328(15) 0.0201(13) 0.0272(14) 0.0042(11) -0.0077(11) -0.0047(11)
C30 0.0315(14) 0.0248(14) 0.0279(13) 0.0057(12) -0.0022(12) -0.0040(12)
C31 0.0249(13) 0.0226(13) 0.0280(13) 0.0000(11) 0.0005(11) -0.0004(11)
N4 0.0237(11) 0.0202(10) 0.0271(11) 0.0003(9) -0.0003(9) -0.0024(9)
C32 0.0306(15) 0.0293(14) 0.0277(14) -0.0001(11) 0.0002(12) 0.0015(12)
C33 0.0346(17) 0.058(2) 0.0415(17) 0.0204(17) 0.0049(14) -0.0021(16)
C34 0.0315(16) 0.0389(16) 0.0320(15) 0.0029(13) 0.0055(12) -0.0012(13)
C35 0.0275(14) 0.0307(14) 0.0319(14) -0.0036(12) 0.0023(12) -0.0001(12)
C36 0.0400(17) 0.0272(15) 0.0459(18) 0.0081(13) 0.0050(14) 0.0042(13)
O4 0.0434(14) 0.0339(12) 0.0659(16) 0.0119(12) 0.0187(12) 0.0142(10)
C37 0.0305(14) 0.0217(12) 0.0258(13) -0.0008(11) 0.0014(11) 0.0023(12)
C38 0.0274(15) 0.0260(15) 0.0350(15) -0.0017(12) -0.0009(13) -0.0008(12)
C39 0.0396(17) 0.0326(16) 0.0321(15) 0.0019(13) 0.0112(13) -0.0030(13)
C40 0.0451(18) 0.0390(17) 0.0205(13) -0.0014(12) 0.0065(12) 0.0047(14)
C41 0.0293(15) 0.0320(15) 0.0269(14) -0.0058(12) -0.0021(11) 0.0011(12)
C42 0.0334(15) 0.0263(15) 0.0255(13) -0.0020(12) 0.0026(11) -0.0020(12)
S2 0.0231(3) 0.0225(3) 0.0311(3) 0.0016(3) -0.0019(3) 0.0067(3)
O5 0.0209(10) 0.0399(12) 0.0470(13) 0.0075(10) -0.0015(9) 0.0040(9)
O6 0.0410(12) 0.0261(10) 0.0388(11) -0.0043(9) 0.0025(10) 0.0137(9)
C43 0.0216(13) 0.0215(13) 0.0205(13) -0.0012(10) 0.0006(10) 0.0039(10)
C44 0.0241(14) 0.0230(13) 0.0274(14) 0.0009(11) -0.0012(11) -0.0023(11)
C45 0.0338(15) 0.0190(13) 0.0275(14) 0.0035(11) -0.0032(12) -0.0010(11)
C46 0.0281(14) 0.0240(13) 0.0164(11) 0.0007(10) 0.0016(10) 0.0038(11)
C47 0.0273(14) 0.0262(14) 0.0211(12) -0.0040(11) -0.0031(10) -0.0013(11)
C48 0.0279(14) 0.0186(12) 0.0239(13) -0.0023(11) 0.0008(11) -0.0003(11)
C49 0.0360(17) 0.0325(16) 0.0219(13) 0.0005(12) -0.0038(12) 0.0075(13)
C50 0.0275(15) 0.0226(14) 0.0298(16) -0.0018(11) -0.0062(12) -0.0037(12)
C51 0.0238(14) 0.0181(12) 0.0321(15) -0.0007(12) -0.0049(12) -0.0038(11)
C52 0.0345(16) 0.0202(13) 0.0373(16) 0.0018(13) -0.0059(13) 0.0019(12)
C53 0.0310(16) 0.0250(15) 0.0418(18) -0.0043(13) 0.0014(14) -0.0006(13)
C54 0.0310(16) 0.0337(16) 0.0389(16) 0.0083(13) 0.0003(13) -0.0064(14)
C55 0.0292(16) 0.0412(18) 0.052(2) 0.0209(16) 0.0020(14) 0.0064(14)
C56 0.0259(15) 0.0334(17) 0.0464(18) 0.0086(15) 0.0049(14) 0.0063(13)

loop_
_atom_type_symbol
_atom_type_description
_atom_type_scat_dispersion_real
_atom_type_scat_dispersion_imag
_atom_type_scat_source
C C 0.0181 0.0091 'International Tables Vol C Tables 4.2.6.8 and 6.1.1.4'
H H 0.0000 0.0000 'International Tables Vol C Tables 4.2.6.8 and 6.1.1.4'
N N 0.0311 0.0180 'International Tables Vol C Tables 4.2.6.8 and 6.1.1.4'
O O 0.0492 0.0322 'International Tables Vol C Tables 4.2.6.8 and 6.1.1.4'
S S 0.3331 0.5567 'International Tables Vol C Tables 4.2.6.8 and 6.1.1.4'

loop_
_geom_angle_atom_site_label_1
_geom_angle_atom_site_label_2
_geom_angle_atom_site_label_3
_geom_angle
_geom_angle_site_symmetry_1
_geom_angle_site_symmetry_3
_geom_angle_publ_flag
C1 N1 C22 118.0(2) . . ?
C1 N1 S1 115.46(18) . . ?
C22 N1 S1 115.95(17) . . ?
C2 C1 N1 176.3(3) . . ?
C1 C2 C3 178.6(3) . . ?
C2 C3 N2 113.2(2) . . ?
C2 C3 C9 112.9(2) . . ?
N2 C3 C9 108.9(2) . . ?
C2 C3 H3 107.2 . . ?
N2 C3 H3 107.2 . . ?
C9 C3 H3 107.2 . . ?
C7 N2 C4 107.1(3) . . ?
C7 N2 C3 113.6(2) . . ?
C4 N2 C3 114.5(2) . . ?
N2 C4 C8 107.9(3) . . ?
N2 C4 C5 103.6(3) . . ?
C8 C4 C5 114.3(3) . . ?
N2 C4 H4 110.3 . . ?
C8 C4 H4 110.3 . . ?
C5 C4 H4 110.3 . . ?
C6 C5 C4 106.5(3) . . ?
C6 C5 H5A 110.4 . . ?
C4 C5 H5A 110.4 . . ?
C6 C5 H5B 110.4 . . ?
C4 C5 H5B 110.4 . . ?
H5A C5 H5B 108.6 . . ?
C7 C6 C5 102.9(3) . . ?
C7 C6 H6A 111.2 . . ?
C5 C6 H6A 111.2 . . ?
C7 C6 H6B 111.2 . . ?
C5 C6 H6B 111.2 . . ?
H6A C6 H6B 109.1 . . ?
N2 C7 C6 102.9(3) . . ?
N2 C7 H7A 111.2 . . ?
C6 C7 H7A 111.2 . . ?
N2 C7 H7B 111.2 . . ?
C6 C7 H7B 111.2 . . ?
H7A C7 H7B 109.1 . . ?
O1 C8 C4 110.8(3) . . ?
O1 C8 H8A 109.5 . . ?
C4 C8 H8A 109.5 . . ?
O1 C8 H8B 109.5 . . ?
C4 C8 H8B 109.5 . . ?
H8A C8 H8B 108.1 . . ?
C8 O1 H1A 109.5 . . ?
C10 C9 C14 119.1(3) . . ?
C10 C9 C3 118.0(2) . . ?
C14 C9 C3 122.9(2) . . ?
C11 C10 C9 120.5(3) . . ?
C11 C10 H10 119.7 . . ?
C9 C10 H10 119.7 . . ?
C12 C11 C10 120.4(3) . . ?
C12 C11 H11 119.8 . . ?
C10 C11 H11 119.8 . . ?
C11 C12 C13 119.6(3) . . ?
C11 C12 H12 120.2 . . ?
C13 C12 H12 120.2 . . ?
C12 C13 C14 120.1(3) . . ?
C12 C13 H13 119.9 . . ?
C14 C13 H13 119.9 . . ?
C13 C14 C9 120.3(3) . . ?
C13 C14 H14 119.9 . . ?
C9 C14 H14 119.9 . . ?
O2 S1 O3 120.43(12) . . ?
O2 S1 N1 106.46(11) . . ?
O3 S1 N1 105.23(11) . . ?
O2 S1 C15 109.08(12) . . ?
O3 S1 C15 108.33(12) . . ?
N1 S1 C15 106.44(12) . . ?
C20 C15 C16 121.3(2) . . ?
C20 C15 S1 119.19(19) . . ?
C16 C15 S1 119.5(2) . . ?
C17 C16 C15 118.5(3) . . ?
C17 C16 H16 120.7 . . ?
C15 C16 H16 120.7 . . ?
C16 C17 C18 121.2(3) . . ?
C16 C17 H17 119.4 . . ?
C18 C17 H17 119.4 . . ?
C19 C18 C17 119.1(2) . . ?
C19 C18 C21 120.3(3) . . ?
C17 C18 C21 120.6(3) . . ?
C20 C19 C18 120.6(3) . . ?
C20 C19 H19 119.7 . . ?
C18 C19 H19 119.7 . . ?
C15 C20 C19 119.1(2) . . ?
C15 C20 H20 120.4 . . ?
C19 C20 H20 120.4 . . ?
C18 C21 H21A 109.5 . . ?
C18 C21 H21B 109.5 . . ?
H21A C21 H21B 109.5 . . ?
C18 C21 H21C 109.5 . . ?
H21A C21 H21C 109.5 . . ?
H21B C21 H21C 109.5 . . ?
N1 C22 C23 111.5(2) . . ?
N1 C22 H22A 109.3 . . ?
C23 C22 H22A 109.3 . . ?
N1 C22 H22B 109.3 . . ?
C23 C22 H22B 109.3 . . ?
H22A C22 H22B 108.0 . . ?
C24 C23 C28 118.4(3) . . ?
C24 C23 C22 121.6(3) . . ?
C28 C23 C22 119.9(3) . . ?
C23 C24 C25 120.6(3) . . ?
C23 C24 H24 119.7 . . ?
C25 C24 H24 119.7 . . ?
C26 C25 C24 120.6(3) . . ?
C26 C25 H25 119.7 . . ?
C24 C25 H25 119.7 . . ?
C27 C26 C25 119.2(3) . . ?
C27 C26 H26 120.4 . . ?
C25 C26 H26 120.4 . . ?
C26 C27 C28 120.4(3) . . ?
C26 C27 H27 119.8 . . ?
C28 C27 H27 119.8 . . ?
C27 C28 C23 120.9(3) . . ?
C27 C28 H28 119.6 . . ?
C23 C28 H28 119.6 . . ?
C29 N3 C50 114.6(2) . . ?
C29 N3 S2 115.85(19) . . ?
C50 N3 S2 116.05(18) . . ?
C30 C29 N3 175.2(3) . . ?
C29 C30 C31 176.5(3) . . ?
N4 C31 C30 112.1(2) . . ?
N4 C31 C37 112.5(2) . . ?
C30 C31 C37 110.7(2) . . ?
N4 C31 H31 107.1 . . ?
C30 C31 H31 107.1 . . ?
C37 C31 H31 107.1 . . ?
C35 N4 C32 106.3(2) . . ?
C35 N4 C31 115.7(2) . . ?
C32 N4 C31 113.8(2) . . ?
N4 C32 C36 114.2(2) . . ?
N4 C32 C33 103.5(2) . . ?
C36 C32 C33 111.0(3) . . ?
N4 C32 H32 109.3 . . ?
C36 C32 H32 109.3 . . ?
C33 C32 H32 109.3 . . ?
C34 C33 C32 105.1(2) . . ?
C34 C33 H33A 110.7 . . ?
C32 C33 H33A 110.7 . . ?
C34 C33 H33B 110.7 . . ?
C32 C33 H33B 110.7 . . ?
H33A C33 H33B 108.8 . . ?
C35 C34 C33 104.0(3) . . ?
C35 C34 H34A 111.0 . . ?
C33 C34 H34A 111.0 . . ?
C35 C34 H34B 111.0 . . ?
C33 C34 H34B 111.0 . . ?
H34A C34 H34B 109.0 . . ?
N4 C35 C34 101.3(2) . . ?
N4 C35 H35A 111.5 . . ?
C34 C35 H35A 111.5 . . ?
N4 C35 H35B 111.5 . . ?
C34 C35 H35B 111.5 . . ?
H35A C35 H35B 109.3 . . ?
O4 C36 C32 111.0(3) . . ?
O4 C36 H36A 109.4 . . ?
C32 C36 H36A 109.4 . . ?
O4 C36 H36B 109.4 . . ?
C32 C36 H36B 109.4 . . ?
H36A C36 H36B 108.0 . . ?
C36 O4 H4A 109.5 . . ?
C38 C37 C42 118.9(3) . . ?
C38 C37 C31 118.5(3) . . ?
C42 C37 C31 122.5(2) . . ?
C37 C38 C39 120.6(3) . . ?
C37 C38 H38 119.7 . . ?
C39 C38 H38 119.7 . . ?
C38 C39 C40 120.1(3) . . ?
C38 C39 H39 119.9 . . ?
C40 C39 H39 119.9 . . ?
C41 C40 C39 119.4(3) . . ?
C41 C40 H40 120.3 . . ?
C39 C40 H40 120.3 . . ?
C40 C41 C42 120.5(3) . . ?
C40 C41 H41 119.7 . . ?
C42 C41 H41 119.7 . . ?
C41 C42 C37 120.3(3) . . ?
C41 C42 H42 119.9 . . ?
C37 C42 H42 119.9 . . ?
O5 S2 O6 120.76(13) . . ?
O5 S2 N3 106.46(13) . . ?
O6 S2 N3 105.43(13) . . ?
O5 S2 C43 108.17(13) . . ?
O6 S2 C43 108.56(13) . . ?
N3 S2 C43 106.63(12) . . ?
C44 C43 C48 121.0(2) . . ?
C44 C43 S2 119.5(2) . . ?
C48 C43 S2 119.4(2) . . ?
C45 C44 C43 119.0(3) . . ?
C45 C44 H44 120.5 . . ?
C43 C44 H44 120.5 . . ?
C44 C45 C46 121.2(3) . . ?
C44 C45 H45 119.4 . . ?
C46 C45 H45 119.4 . . ?
C45 C46 C47 118.7(3) . . ?
C45 C46 C49 120.8(2) . . ?
C47 C46 C49 120.5(3) . . ?
C48 C47 C46 121.1(3) . . ?
C48 C47 H47 119.5 . . ?
C46 C47 H47 119.5 . . ?
C47 C48 C43 119.0(2) . . ?
C47 C48 H48 120.5 . . ?
C43 C48 H48 120.5 . . ?
C46 C49 H49A 109.5 . . ?
C46 C49 H49B 109.5 . . ?
H49A C49 H49B 109.5 . . ?
C46 C49 H49C 109.5 . . ?
H49A C49 H49C 109.5 . . ?
H49B C49 H49C 109.5 . . ?
N3 C50 C51 110.9(2) . . ?
N3 C50 H50A 109.5 . . ?
C51 C50 H50A 109.5 . . ?
N3 C50 H50B 109.5 . . ?
C51 C50 H50B 109.5 . . ?
H50A C50 H50B 108.0 . . ?
C52 C51 C56 118.9(3) . . ?
C52 C51 C50 119.9(3) . . ?
C56 C51 C50 121.1(3) . . ?
C51 C52 C53 120.9(3) . . ?
C51 C52 H52 119.5 . . ?
C53 C52 H52 119.5 . . ?
C54 C53 C52 119.6(3) . . ?
C54 C53 H53 120.2 . . ?
C52 C53 H53 120.2 . . ?
C55 C54 C53 119.4(3) . . ?
C55 C54 H54 120.3 . . ?
C53 C54 H54 120.3 . . ?
C56 C55 C54 120.6(3) . . ?
C56 C55 H55 119.7 . . ?
C54 C55 H55 119.7 . . ?
C55 C56 C51 120.5(3) . . ?
C55 C56 H56 119.8 . . ?
C51 C56 H56 119.8 . . ?

loop_
_geom_bond_atom_site_label_1
_geom_bond_atom_site_label_2
_geom_bond_distance
_geom_bond_site_symmetry_2
_geom_bond_publ_flag
N1 C1 1.366(3) . ?
N1 C22 1.498(3) . ?
N1 S1 1.678(2) . ?
C1 C2 1.192(4) . ?
C2 C3 1.473(3) . ?
C3 N2 1.479(3) . ?
C3 C9 1.526(3) . ?
C3 H3 1.0000 . ?
N2 C7 1.473(4) . ?
N2 C4 1.478(4) . ?
C4 C8 1.511(5) . ?
C4 C5 1.546(6) . ?
C4 H4 1.0000 . ?
C5 C6 1.527(7) . ?
C5 H5A 0.9900 . ?
C5 H5B 0.9900 . ?
C6 C7 1.503(4) . ?
C6 H6A 0.9900 . ?
C6 H6B 0.9900 . ?
C7 H7A 0.9900 . ?
C7 H7B 0.9900 . ?
C8 O1 1.421(4) . ?
C8 H8A 0.9900 . ?
C8 H8B 0.9900 . ?
O1 H1A 0.8400 . ?
C9 C10 1.390(4) . ?
C9 C14 1.391(4) . ?
C10 C11 1.384(4) . ?
C10 H10 0.9500 . ?
C11 C12 1.382(5) . ?
C11 H11 0.9500 . ?
C12 C13 1.388(4) . ?
C12 H12 0.9500 . ?
C13 C14 1.391(4) . ?
C13 H13 0.9500 . ?
C14 H14 0.9500 . ?
S1 O2 1.424(2) . ?
S1 O3 1.431(2) . ?
S1 C15 1.761(3) . ?
C15 C20 1.386(4) . ?
C15 C16 1.396(4) . ?
C16 C17 1.385(4) . ?
C16 H16 0.9500 . ?
C17 C18 1.394(4) . ?
C17 H17 0.9500 . ?
C18 C19 1.392(4) . ?
C18 C21 1.510(4) . ?
C19 C20 1.391(4) . ?
C19 H19 0.9500 . ?
C20 H20 0.9500 . ?
C21 H21A 0.9800 . ?
C21 H21B 0.9800 . ?
C21 H21C 0.9800 . ?
C22 C23 1.503(4) . ?
C22 H22A 0.9900 . ?
C22 H22B 0.9900 . ?
C23 C24 1.379(4) . ?
C23 C28 1.392(4) . ?
C24 C25 1.385(5) . ?
C24 H24 0.9500 . ?
C25 C26 1.383(5) . ?
C25 H25 0.9500 . ?
C26 C27 1.375(5) . ?
C26 H26 0.9500 . ?
C27 C28 1.379(4) . ?
C27 H27 0.9500 . ?
C28 H28 0.9500 . ?
N3 C29 1.378(4) . ?
N3 C50 1.499(4) . ?
N3 S2 1.672(2) . ?
C29 C30 1.197(4) . ?
C30 C31 1.489(4) . ?
C31 N4 1.473(3) . ?
C31 C37 1.533(4) . ?
C31 H31 1.0000 . ?
N4 C35 1.455(4) . ?
N4 C32 1.470(4) . ?
C32 C36 1.512(4) . ?
C32 C33 1.537(4) . ?
C32 H32 1.0000 . ?
C33 C34 1.531(5) . ?
C33 H33A 0.9900 . ?
C33 H33B 0.9900 . ?
C34 C35 1.509(4) . ?
C34 H34A 0.9900 . ?
C34 H34B 0.9900 . ?
C35 H35A 0.9900 . ?
C35 H35B 0.9900 . ?
C36 O4 1.442(4) . ?
C36 H36A 0.9900 . ?
C36 H36B 0.9900 . ?
O4 H4A 0.8400 . ?
C37 C38 1.383(4) . ?
C37 C42 1.392(4) . ?
C38 C39 1.385(4) . ?
C38 H38 0.9500 . ?
C39 C40 1.385(5) . ?
C39 H39 0.9500 . ?
C40 C41 1.381(4) . ?
C40 H40 0.9500 . ?
C41 C42 1.383(4) . ?
C41 H41 0.9500 . ?
C42 H42 0.9500 . ?
S2 O5 1.428(2) . ?
S2 O6 1.430(2) . ?
S2 C43 1.755(3) . ?
C43 C44 1.388(4) . ?
C43 C48 1.390(4) . ?
C44 C45 1.386(4) . ?
C44 H44 0.9500 . ?
C45 C46 1.389(4) . ?
C45 H45 0.9500 . ?
C46 C47 1.394(4) . ?
C46 C49 1.506(4) . ?
C47 C48 1.383(4) . ?
C47 H47 0.9500 . ?
C48 H48 0.9500 . ?
C49 H49A 0.9800 . ?
C49 H49B 0.9800 . ?
C49 H49C 0.9800 . ?
C50 C51 1.511(4) . ?
C50 H50A 0.9900 . ?
C50 H50B 0.9900 . ?
C51 C52 1.381(4) . ?
C51 C56 1.382(4) . ?
C52 C53 1.392(5) . ?
C52 H52 0.9500 . ?
C53 C54 1.386(4) . ?
C53 H53 0.9500 . ?
C54 C55 1.382(5) . ?
C54 H54 0.9500 . ?
C55 C56 1.381(5) . ?
C55 H55 0.9500 . ?
C56 H56 0.9500 . ?

loop_
_geom_torsion_atom_site_label_1
_geom_torsion_atom_site_label_2
_geom_torsion_atom_site_label_3
_geom_torsion_atom_site_label_4
_geom_torsion
_geom_torsion_site_symmetry_1
_geom_torsion_site_symmetry_2
_geom_torsion_site_symmetry_3
_geom_torsion_site_symmetry_4
_geom_torsion_publ_flag
C2 C3 N2 C7 -59.5(3) . . . . ?
C9 C3 N2 C7 67.0(3) . . . . ?
C2 C3 N2 C4 64.1(3) . . . . ?
C9 C3 N2 C4 -169.5(2) . . . . ?
C7 N2 C4 C8 -147.8(3) . . . . ?
C3 N2 C4 C8 85.2(3) . . . . ?
C7 N2 C4 C5 -26.2(3) . . . . ?
C3 N2 C4 C5 -153.2(3) . . . . ?
N2 C4 C5 C6 1.5(4) . . . . ?
C8 C4 C5 C6 118.7(3) . . . . ?
C4 C5 C6 C7 22.6(4) . . . . ?
C4 N2 C7 C6 41.3(3) . . . . ?
C3 N2 C7 C6 168.8(2) . . . . ?
C5 C6 C7 N2 -38.3(3) . . . . ?
N2 C4 C8 O1 50.1(4) . . . . ?
C5 C4 C8 O1 -64.5(4) . . . . ?
C2 C3 C9 C10 -162.6(2) . . . . ?
N2 C3 C9 C10 70.8(3) . . . . ?
C2 C3 C9 C14 16.7(4) . . . . ?
N2 C3 C9 C14 -109.9(3) . . . . ?
C14 C9 C10 C11 0.0(4) . . . . ?
C3 C9 C10 C11 179.3(3) . . . . ?
C9 C10 C11 C12 0.2(5) . . . . ?
C10 C11 C12 C13 -0.3(5) . . . . ?
C11 C12 C13 C14 0.1(5) . . . . ?
C12 C13 C14 C9 0.1(5) . . . . ?
C10 C9 C14 C13 -0.1(4) . . . . ?
C3 C9 C14 C13 -179.4(3) . . . . ?
C1 N1 S1 O2 -36.2(2) . . . . ?
C22 N1 S1 O2 179.73(19) . . . . ?
C1 N1 S1 O3 -165.10(19) . . . . ?
C22 N1 S1 O3 50.8(2) . . . . ?
C1 N1 S1 C15 80.1(2) . . . . ?
C22 N1 S1 C15 -64.0(2) . . . . ?
O2 S1 C15 C20 -159.7(2) . . . . ?
O3 S1 C15 C20 -27.0(2) . . . . ?
N1 S1 C15 C20 85.8(2) . . . . ?
O2 S1 C15 C16 20.5(2) . . . . ?
O3 S1 C15 C16 153.3(2) . . . . ?
N1 S1 C15 C16 -94.0(2) . . . . ?
C20 C15 C16 C17 1.7(4) . . . . ?
S1 C15 C16 C17 -178.5(2) . . . . ?
C15 C16 C17 C18 -0.4(4) . . . . ?
C16 C17 C18 C19 -0.7(4) . . . . ?
C16 C17 C18 C21 178.4(3) . . . . ?
C17 C18 C19 C20 0.6(4) . . . . ?
C21 C18 C19 C20 -178.5(2) . . . . ?
C16 C15 C20 C19 -1.8(4) . . . . ?
S1 C15 C20 C19 178.4(2) . . . . ?
C18 C19 C20 C15 0.7(4) . . . . ?
C1 N1 C22 C23 49.6(3) . . . . ?
S1 N1 C22 C23 -167.27(19) . . . . ?
N1 C22 C23 C24 70.3(3) . . . . ?
N1 C22 C23 C28 -113.4(3) . . . . ?
C28 C23 C24 C25 2.5(5) . . . . ?
C22 C23 C24 C25 178.8(3) . . . . ?
C23 C24 C25 C26 -1.6(5) . . . . ?
C24 C25 C26 C27 -0.4(5) . . . . ?
C25 C26 C27 C28 1.5(5) . . . . ?
C26 C27 C28 C23 -0.5(5) . . . . ?
C24 C23 C28 C27 -1.4(5) . . . . ?
C22 C23 C28 C27 -177.9(3) . . . . ?
C30 C31 N4 C35 -51.4(3) . . . . ?
C37 C31 N4 C35 74.2(3) . . . . ?
C30 C31 N4 C32 72.2(3) . . . . ?
C37 C31 N4 C32 -162.2(2) . . . . ?
C35 N4 C32 C36 -154.9(2) . . . . ?
C31 N4 C32 C36 76.5(3) . . . . ?
C35 N4 C32 C33 -34.1(3) . . . . ?
C31 N4 C32 C33 -162.7(2) . . . . ?
N4 C32 C33 C34 9.1(3) . . . . ?
C36 C32 C33 C34 132.1(3) . . . . ?
C32 C33 C34 C35 17.6(3) . . . . ?
C32 N4 C35 C34 45.5(3) . . . . ?
C31 N4 C35 C34 173.0(2) . . . . ?
C33 C34 C35 N4 -37.9(3) . . . . ?
N4 C32 C36 O4 -75.5(3) . . . . ?
C33 C32 C36 O4 167.9(3) . . . . ?
N4 C31 C37 C38 -170.3(2) . . . . ?
C30 C31 C37 C38 -44.0(3) . . . . ?
N4 C31 C37 C42 13.5(4) . . . . ?
C30 C31 C37 C42 139.8(3) . . . . ?
C42 C37 C38 C39 3.5(4) . . . . ?
C31 C37 C38 C39 -172.9(3) . . . . ?
C37 C38 C39 C40 -2.3(5) . . . . ?
C38 C39 C40 C41 0.3(5) . . . . ?
C39 C40 C41 C42 0.4(4) . . . . ?
C40 C41 C42 C37 0.9(4) . . . . ?
C38 C37 C42 C41 -2.8(4) . . . . ?
C31 C37 C42 C41 173.4(3) . . . . ?
C29 N3 S2 O5 44.9(2) . . . . ?
C50 N3 S2 O5 -176.43(19) . . . . ?
C29 N3 S2 O6 174.3(2) . . . . ?
C50 N3 S2 O6 -47.0(2) . . . . ?
C29 N3 S2 C43 -70.4(2) . . . . ?
C50 N3 S2 C43 68.3(2) . . . . ?
O5 S2 C43 C44 -20.5(3) . . . . ?
O6 S2 C43 C44 -153.2(2) . . . . ?
N3 S2 C43 C44 93.7(2) . . . . ?
O5 S2 C43 C48 161.9(2) . . . . ?
O6 S2 C43 C48 29.2(3) . . . . ?
N3 S2 C43 C48 -83.9(2) . . . . ?
C48 C43 C44 C45 -0.8(4) . . . . ?
S2 C43 C44 C45 -178.3(2) . . . . ?
C43 C44 C45 C46 0.1(4) . . . . ?
C44 C45 C46 C47 0.5(4) . . . . ?
C44 C45 C46 C49 179.8(3) . . . . ?
C45 C46 C47 C48 -0.6(4) . . . . ?
C49 C46 C47 C48 -179.9(3) . . . . ?
C46 C47 C48 C43 0.0(4) . . . . ?
C44 C43 C48 C47 0.7(4) . . . . ?
S2 C43 C48 C47 178.2(2) . . . . ?
C29 N3 C50 C51 -53.5(3) . . . . ?
S2 N3 C50 C51 167.32(19) . . . . ?
N3 C50 C51 C52 107.6(3) . . . . ?
N3 C50 C51 C56 -75.0(3) . . . . ?
C56 C51 C52 C53 1.0(4) . . . . ?
C50 C51 C52 C53 178.4(3) . . . . ?
C51 C52 C53 C54 0.3(5) . . . . ?
C52 C53 C54 C55 -1.5(5) . . . . ?
C53 C54 C55 C56 1.4(5) . . . . ?
C54 C55 C56 C51 -0.1(5) . . . . ?
C52 C51 C56 C55 -1.1(5) . . . . ?
C50 C51 C56 C55 -178.5(3) . . . . ?
